data_7061130
loop_
_publ_author_name
'Filatova, Ekaterina A.'
'Tsybulin, Semyon V.'
'Rybin, Dmitry A.'
'Ozeryanskii, Valery A.'
'Gulevskaya, Anna V.'
'Pozharskii, Alexander F.'
'Borodkin, Gennady S.'

_publ_section_title
;
 A new family of 1,4-diaryl-1,3-butadiynes based on the &#x201C;proton
 sponge&#x201D;: synthesis, electronic and chemical properties
;
_journal_issue 4
_journal_name_full 'New Journal of Chemistry'
_journal_page_first 1829
_journal_page_last 1838
_journal_paper_doi 10.1039/D1NJ05350G
_journal_volume 46
_journal_year 2022
_chemical_formula_moiety 'C30 H30 N4'
_chemical_formula_sum 'C30 H30 N4'
_chemical_formula_weight 446.58
_chemical_melting_point 503.1(10)
_space_group_crystal_system orthorhombic
_space_group_IT_number 61
_space_group_name_Hall '-P 2ac 2ab'
_space_group_name_H-M_alt 'P b c a'
_atom_sites_solution_hydrogens geom
_atom_sites_solution_primary dual
_audit_creation_date 2021-10-27
_audit_creation_method
;
Olex2 1.2
(compiled 2018.05.29 svn.r3508 for OlexSys, GUI svn.r5506)
;
_audit_update_record
;
2021-12-08 deposited with the CCDC.	2021-12-13 downloaded from the CCDC.
;
_cell_angle_alpha 90
_cell_angle_beta 90
_cell_angle_gamma 90
_cell_formula_units_Z 8
_cell_length_a 15.9490(2)
_cell_length_b 15.4462(2)
_cell_length_c 19.0718(2)
_cell_measurement_reflns_used 10843
_cell_measurement_temperature 100(2)
_cell_measurement_theta_max 79.3920
_cell_measurement_theta_min 4.6040
_cell_volume 4698.37(10)
_computing_cell_refinement 'CrysAlisPro 1.171.41.103a (Rigaku OD, 2021)'
_computing_data_collection 'CrysAlisPro 1.171.41.103a (Rigaku OD, 2021)'
_computing_data_reduction 'CrysAlisPro 1.171.41.103a (Rigaku OD, 2021)'
_computing_molecular_graphics 'Olex2 (Dolomanov et al., 2009)'
_computing_publication_material 'Olex2 (Dolomanov et al., 2009)'
_computing_structure_refinement 'ShelXL (Sheldrick, 2015)'
_computing_structure_solution 'ShelXT (Sheldrick, 2015)'
_diffrn_ambient_environment N~2~
_diffrn_ambient_temperature 100(2)
_diffrn_detector 'Hybrid Pixel Array Detector'
_diffrn_detector_area_resol_mean 10.0000
_diffrn_detector_type HyPix
_diffrn_measured_fraction_theta_full 0.999
_diffrn_measured_fraction_theta_max 0.999
_diffrn_measurement_details
;
List of Runs (angles in degrees, time in seconds):

  # Type    Start    End  Width  t~exp~   \w     \q     \k     \f   Frames
#--------------------------------------------------------------------------
  1  \w   -109.00 -59.00   0.50    1.90    --  -47.44-150.00   7.00  100
  2  \w     45.00 111.00   0.50    1.90    --   47.44  64.00-176.00  132
  3  \w    -61.00 -33.00   0.50    8.50    -- -106.00  57.00  16.00   56
  4  \w   -158.00 -85.00   0.50    8.50    -- -106.00-123.00 169.00  146
  5  \w   -177.00-125.00   0.50    8.50    -- -106.00 -57.00-124.00  104
  6  \w     47.00  73.00   0.50    8.50    --  113.25 -64.00  46.00   52
  7  \w    -24.00  28.00   0.50    1.90    --  -47.44  19.00   0.00  104
  8  \w     76.00 102.00   0.50    1.90    --   47.44 125.00  30.00   52
  9  \w   -160.00-134.00   0.50    8.50    -- -106.00 -30.00 -30.00   52
 10  \w    -71.00 -46.00   0.50    8.50    -- -106.00  61.00 120.00   50
 11  \w    105.00 178.00   0.50    8.50    --  113.25  45.00 -30.00  146
 12  \w     48.00  84.00   0.50    8.50    --  113.25 -77.00-180.00   72
 13  \w     44.00  69.00   0.50    8.50    --  113.25 -61.00 120.00   50
 14  \w     42.00  67.00   0.50    8.50    --  113.25 -61.00-120.00   50
 15  \w     46.00 111.00   0.50    8.50    --  113.25-125.00  90.00  130
 16  \w     42.00  70.00   0.50    8.50    --  113.25 -61.00  90.00   56
 17  \w     44.00  69.00   0.50    8.50    --  113.25 -61.00   0.00   50
;
_diffrn_measurement_device 'four-circle diffractometer'
_diffrn_measurement_device_type 'XtaLAB Synergy, Single source at home/near, HyPix'
_diffrn_measurement_method '\w scans'
_diffrn_orient_matrix_type 'CrysAlisPro convention (1999,Acta A55,543-557)'
_diffrn_orient_matrix_UB_11 -0.0384736000
_diffrn_orient_matrix_UB_12 0.0310306000
_diffrn_orient_matrix_UB_13 0.0697192000
_diffrn_orient_matrix_UB_21 0.0532163000
_diffrn_orient_matrix_UB_22 -0.0668091000
_diffrn_orient_matrix_UB_23 0.0401830000
_diffrn_orient_matrix_UB_31 0.0707617000
_diffrn_orient_matrix_UB_32 0.0672293000
_diffrn_orient_matrix_UB_33 0.0076208000
_diffrn_radiation_monochromator mirror
_diffrn_radiation_probe x-ray
_diffrn_radiation_type CuK\a
_diffrn_radiation_wavelength 1.54184
_diffrn_reflns_av_R_equivalents 0.0331
_diffrn_reflns_av_unetI/netI 0.0303
_diffrn_reflns_Laue_measured_fraction_full 0.999
_diffrn_reflns_Laue_measured_fraction_max 0.999
_diffrn_reflns_limit_h_max 19
_diffrn_reflns_limit_h_min -17
_diffrn_reflns_limit_k_max 18
_diffrn_reflns_limit_k_min -18
_diffrn_reflns_limit_l_max 23
_diffrn_reflns_limit_l_min -22
_diffrn_reflns_number 19614
_diffrn_reflns_point_group_measured_fraction_full 0.999
_diffrn_reflns_point_group_measured_fraction_max 0.999
_diffrn_reflns_theta_full 67.684
_diffrn_reflns_theta_max 69.989
_diffrn_reflns_theta_min 4.611
_diffrn_source 'micro-focus sealed X-ray tube'
_diffrn_source_type 'PhotonJet (Cu) X-ray Source'
_exptl_absorpt_coefficient_mu 0.580
_exptl_absorpt_correction_T_max 1.00000
_exptl_absorpt_correction_T_min 0.73291
_exptl_absorpt_correction_type multi-scan
_exptl_absorpt_process_details
;
CrysAlisPro 1.171.41.103a (Rigaku Oxford Diffraction, 2021)
Empirical absorption correction using spherical harmonics,
implemented in SCALE3 ABSPACK scaling algorithm.
;
_exptl_crystal_colour 'clear grayish orange'
_exptl_crystal_colour_lustre clear
_exptl_crystal_colour_modifier grayish
_exptl_crystal_colour_primary orange
_exptl_crystal_density_diffrn 1.263
_exptl_crystal_description prism
_exptl_crystal_F_000 1904
_exptl_crystal_recrystallization_method 'Re-crystallisation from solvent: Petroleum ether/dichloromethane'
_exptl_crystal_size_max 0.12
_exptl_crystal_size_mid 0.09
_exptl_crystal_size_min 0.06
_refine_diff_density_max 1.169
_refine_diff_density_min -0.242
_refine_diff_density_rms 0.047
_refine_ls_extinction_method none
_refine_ls_goodness_of_fit_ref 1.026
_refine_ls_hydrogen_treatment constr
_refine_ls_matrix_type full
_refine_ls_number_parameters 313
_refine_ls_number_reflns 4446
_refine_ls_number_restraints 0
_refine_ls_restrained_S_all 1.026
_refine_ls_R_factor_all 0.0506
_refine_ls_R_factor_gt 0.0459
_refine_ls_shift/su_max 0.000
_refine_ls_shift/su_mean 0.000
_refine_ls_structure_factor_coef Fsqd
_refine_ls_weighting_details 'w=1/[\s^2^(Fo^2^)+(0.0618P)^2^+3.0741P] where P=(Fo^2^+2Fc^2^)/3'
_refine_ls_weighting_scheme calc
_refine_ls_wR_factor_gt 0.1206
_refine_ls_wR_factor_ref 0.1240
_reflns_Friedel_coverage 0.000
_reflns_number_gt 4010
_reflns_number_total 4446
_reflns_threshold_expression 'I > 2\s(I)'
_cod_data_source_file d1nj05350g2.cif
_cod_data_source_block 19381_sp-57
_cod_depositor_comments
;
The following automatic conversions were performed:

data item '_chemical_melting_point' value '229-231 deg.C' was changed
to '503.1(10)' -- it was converted from degrees Celsius (C) to
kelvins (K), the average value was taken and precision was estimated.

Automatic conversion script
Id: cif_fix_values 7556 2019-12-06 15:28:31Z antanas 

 Adding full bibliography for 7061130.cif.
;
_cod_original_cell_volume 4698.36(10)
_cod_database_code 7061130
_shelx_shelxl_version_number 2018/3
_chemical_oxdiff_formula 'C30 H30 N4'
_shelx_space_group_comment
;
The symmetry employed for this shelxl refinement is uniquely defined
by the following loop, which should always be used as a source of
symmetry information in preference to the above space-group names.
They are only intended as comments.
;
_reflns_odcompleteness_completeness 99.86
_reflns_odcompleteness_iscentric 1
_reflns_odcompleteness_theta 72.42
_olex2_refinement_description
;
1. Fixed Uiso
 At 1.2 times of:
  All C(H) groups
 At 1.5 times of:
  All C(H,H,H) groups
2.a Aromatic/amide H refined with riding coordinates:
 C4(H4), C5(H5), C6(H6), C8(H8), C9(H9), C11(H11), C14(H14), C16(H16),
 C17(H17), C19(H19), C20(H20), C21(H21)
2.b Idealised Me refined as rotating group:
 C25(H25A,H25B,H25C), C26(H26A,H26B,H26C), C27(H27A,H27B,H27C), C28(H28A,H28B,
 H28C), C29(H29A,H29B,H29C), C30(H30A,H30B,H30C)
;
_olex2_submission_special_instructions 'No special instructions were received'
_oxdiff_exptl_absorpt_empirical_details
;
Empirical correction (ABSPACK) includes:
- Absorption correction using spherical harmonics
- Frame scaling
;
_oxdiff_exptl_absorpt_empirical_full_max 1.456
_oxdiff_exptl_absorpt_empirical_full_min 0.765

loop_
_space_group_symop_operation_xyz
'x, y, z'
'-x+1/2, -y, z+1/2'
'-x, y+1/2, -z+1/2'
'x+1/2, -y+1/2, -z'
'-x, -y, -z'
'x-1/2, y, -z-1/2'
'x, -y-1/2, z-1/2'
'-x-1/2, y-1/2, z'

loop_
_atom_site_label
_atom_site_type_symbol
_atom_site_fract_x
_atom_site_fract_y
_atom_site_fract_z
_atom_site_U_iso_or_equiv
_atom_site_adp_type
_atom_site_occupancy
_atom_site_site_symmetry_order
_atom_site_calc_flag
_atom_site_refinement_flags_posn
_atom_site_refinement_flags_adp
_atom_site_refinement_flags_occupancy
_atom_site_disorder_assembly
_atom_site_disorder_group
N1 N 0.64868(8) 0.33422(8) 0.64385(6) 0.0196(3) Uani 1 1 d . . . . .
N2 N 0.72831(8) 0.41044(8) 0.51202(7) 0.0199(3) Uani 1 1 d . . . . .
N3 N 0.90880(8) 0.35862(9) 0.48381(7) 0.0227(3) Uani 1 1 d . . . . .
N4 N 0.71903(8) 0.15983(9) 0.70079(7) 0.0229(3) Uani 1 1 d . . . . .
C1 C 0.58613(9) 0.30007(10) 0.68660(8) 0.0200(3) Uani 1 1 d . . . . .
C2 C 0.58961(9) 0.23374(10) 0.73949(8) 0.0211(3) Uani 1 1 d . . . . .
C3 C 0.65515(10) 0.17126(10) 0.75151(8) 0.0225(3) Uani 1 1 d . . . . .
C4 C 0.65315(11) 0.12121(11) 0.81207(9) 0.0281(4) Uani 1 1 d . . . . .
H4 H 0.698783 0.083636 0.822013 0.034 Uiso 1 1 calc R . . . .
C5 C 0.58532(11) 0.12487(11) 0.85888(9) 0.0305(4) Uani 1 1 d . . . . .
H5 H 0.586922 0.092905 0.901420 0.037 Uiso 1 1 calc R . . . .
C6 C 0.51711(11) 0.17446(11) 0.84311(9) 0.0286(4) Uani 1 1 d . . . . .
H6 H 0.469285 0.172615 0.872768 0.034 Uiso 1 1 calc R . . . .
C7 C 0.51649(10) 0.22853(10) 0.78333(8) 0.0240(3) Uani 1 1 d . . . . .
C8 C 0.44264(10) 0.27668(11) 0.76697(8) 0.0262(4) Uani 1 1 d . . . . .
H8 H 0.395069 0.270963 0.796589 0.031 Uiso 1 1 calc R . . . .
C9 C 0.43774(10) 0.33020(11) 0.71085(9) 0.0258(4) Uani 1 1 d . . . . .
H9 H 0.386460 0.357805 0.698921 0.031 Uiso 1 1 calc R . . . .
C10 C 0.51131(10) 0.34400(10) 0.67027(8) 0.0219(3) Uani 1 1 d . . . . .
C11 C 0.52814(10) 0.40136(10) 0.61383(8) 0.0226(3) Uani 1 1 d . . . . .
H11 H 0.488639 0.437370 0.590609 0.027 Uiso 1 1 calc R . . . .
C12 C 0.61188(10) 0.39506(10) 0.59913(8) 0.0208(3) Uani 1 1 d . . . . .
C13 C 0.65935(9) 0.44445(10) 0.54763(8) 0.0207(3) Uani 1 1 d . . . . .
C14 C 0.64518(10) 0.52771(10) 0.52541(8) 0.0229(3) Uani 1 1 d . . . . .
H14 H 0.602217 0.565353 0.541565 0.027 Uiso 1 1 calc R . . . .
C15 C 0.70664(10) 0.54725(10) 0.47377(8) 0.0222(3) Uani 1 1 d . . . . .
C16 C 0.71961(10) 0.62013(10) 0.42999(9) 0.0253(3) Uani 1 1 d . . . . .
H16 H 0.685548 0.670239 0.434808 0.030 Uiso 1 1 calc R . . . .
C17 C 0.78138(11) 0.61738(10) 0.38105(9) 0.0263(4) Uani 1 1 d . . . . .
H17 H 0.787396 0.664603 0.349537 0.032 Uiso 1 1 calc R . . . .
C18 C 0.83771(10) 0.54560(10) 0.37543(8) 0.0233(3) Uani 1 1 d . . . . .
C19 C 0.90014(10) 0.54407(11) 0.32255(8) 0.0261(4) Uani 1 1 d . . . . .
H19 H 0.903988 0.590788 0.290315 0.031 Uiso 1 1 calc R . . . .
C20 C 0.95489(10) 0.47630(11) 0.31731(8) 0.0270(4) Uani 1 1 d . . . . .
H20 H 0.992062 0.472640 0.278496 0.032 Uiso 1 1 calc R . . . .
C21 C 0.95606(10) 0.41212(11) 0.36941(8) 0.0248(3) Uani 1 1 d . . . . .
H21 H 0.996329 0.366933 0.366667 0.030 Uiso 1 1 calc R . . . .
C22 C 0.89991(10) 0.41321(10) 0.42463(8) 0.0216(3) Uani 1 1 d . . . . .
C23 C 0.83206(10) 0.47455(10) 0.42351(8) 0.0208(3) Uani 1 1 d . . . . .
C24 C 0.75975(10) 0.47493(9) 0.46815(8) 0.0200(3) Uani 1 1 d . . . . .
C25 C 0.73702(9) 0.34131(10) 0.66475(8) 0.0234(3) Uani 1 1 d . . . . .
H25A H 0.769501 0.295305 0.642074 0.035 Uiso 1 1 calc GR . . . .
H25B H 0.741539 0.335527 0.715783 0.035 Uiso 1 1 calc GR . . . .
H25C H 0.758985 0.397833 0.650347 0.035 Uiso 1 1 calc GR . . . .
C26 C 0.68833(10) 0.13297(11) 0.63174(9) 0.0266(4) Uani 1 1 d . . . . .
H26A H 0.666915 0.073602 0.634484 0.040 Uiso 1 1 calc GR . . . .
H26B H 0.734333 0.135487 0.597737 0.040 Uiso 1 1 calc GR . . . .
H26C H 0.643190 0.171873 0.616796 0.040 Uiso 1 1 calc GR . . . .
C27 C 0.78940(10) 0.10535(11) 0.72208(10) 0.0294(4) Uani 1 1 d . . . . .
H27A H 0.812499 0.126864 0.766396 0.044 Uiso 1 1 calc GR . . . .
H27B H 0.832927 0.107000 0.685833 0.044 Uiso 1 1 calc GR . . . .
H27C H 0.770011 0.045642 0.728299 0.044 Uiso 1 1 calc GR . . . .
C28 C 0.73356(10) 0.31749(10) 0.49582(8) 0.0224(3) Uani 1 1 d . . . . .
H28A H 0.748852 0.309865 0.446435 0.034 Uiso 1 1 calc GR . . . .
H28B H 0.679090 0.290207 0.504609 0.034 Uiso 1 1 calc GR . . . .
H28C H 0.776235 0.290477 0.525619 0.034 Uiso 1 1 calc GR . . . .
C29 C 0.92631(11) 0.40602(11) 0.54892(8) 0.0267(4) Uani 1 1 d . . . . .
H29A H 0.983535 0.429059 0.547406 0.040 Uiso 1 1 calc GR . . . .
H29B H 0.920668 0.366740 0.588994 0.040 Uiso 1 1 calc GR . . . .
H29C H 0.886423 0.453901 0.553812 0.040 Uiso 1 1 calc GR . . . .
C30 C 0.96682(12) 0.28658(11) 0.47611(9) 0.0326(4) Uani 1 1 d . . . . .
H30A H 0.954247 0.255209 0.432704 0.049 Uiso 1 1 calc GR . . . .
H30B H 0.960910 0.247333 0.516186 0.049 Uiso 1 1 calc GR . . . .
H30C H 1.024379 0.308658 0.474268 0.049 Uiso 1 1 calc GR . . . .

loop_
_atom_site_aniso_label
_atom_site_aniso_U_11
_atom_site_aniso_U_22
_atom_site_aniso_U_33
_atom_site_aniso_U_23
_atom_site_aniso_U_13
_atom_site_aniso_U_12
N1 0.0183(6) 0.0217(6) 0.0189(6) -0.0010(5) 0.0007(5) 0.0000(5)
N2 0.0221(6) 0.0176(6) 0.0200(6) -0.0007(5) 0.0013(5) 0.0003(5)
N3 0.0251(7) 0.0228(6) 0.0201(6) -0.0009(5) 0.0012(5) 0.0030(5)
N4 0.0208(6) 0.0245(7) 0.0236(7) -0.0002(5) -0.0022(5) 0.0019(5)
C1 0.0191(7) 0.0219(7) 0.0190(7) -0.0044(6) 0.0012(6) -0.0015(6)
C2 0.0221(7) 0.0234(8) 0.0179(7) -0.0047(6) -0.0014(6) -0.0037(6)
C3 0.0223(7) 0.0238(7) 0.0215(7) -0.0024(6) -0.0030(6) -0.0039(6)
C4 0.0306(9) 0.0275(8) 0.0262(8) 0.0018(7) -0.0058(7) -0.0017(7)
C5 0.0376(10) 0.0322(9) 0.0217(8) 0.0030(7) -0.0029(7) -0.0085(7)
C6 0.0302(9) 0.0345(9) 0.0210(8) -0.0022(7) 0.0043(6) -0.0082(7)
C7 0.0252(8) 0.0266(8) 0.0204(7) -0.0048(6) 0.0015(6) -0.0052(6)
C8 0.0211(8) 0.0319(8) 0.0254(8) -0.0060(7) 0.0063(6) -0.0034(6)
C9 0.0184(7) 0.0310(9) 0.0281(8) -0.0069(7) 0.0008(6) 0.0012(6)
C10 0.0207(7) 0.0233(8) 0.0217(8) -0.0049(6) -0.0004(6) -0.0006(6)
C11 0.0218(7) 0.0226(7) 0.0235(8) -0.0036(6) -0.0013(6) 0.0029(6)
C12 0.0222(7) 0.0191(7) 0.0210(7) -0.0032(6) -0.0010(6) 0.0018(6)
C13 0.0210(7) 0.0211(7) 0.0200(7) -0.0032(6) -0.0014(6) 0.0007(6)
C14 0.0249(8) 0.0206(7) 0.0232(8) -0.0030(6) -0.0015(6) 0.0020(6)
C15 0.0255(8) 0.0186(7) 0.0224(8) -0.0029(6) -0.0040(6) -0.0006(6)
C16 0.0303(8) 0.0184(7) 0.0272(8) -0.0002(6) -0.0050(6) 0.0008(6)
C17 0.0353(9) 0.0192(7) 0.0245(8) 0.0038(6) -0.0053(7) -0.0041(6)
C18 0.0277(8) 0.0225(7) 0.0198(7) -0.0003(6) -0.0037(6) -0.0064(6)
C19 0.0315(8) 0.0266(8) 0.0201(8) 0.0039(6) -0.0020(6) -0.0088(7)
C20 0.0258(8) 0.0353(9) 0.0199(8) -0.0020(7) 0.0025(6) -0.0070(7)
C21 0.0226(8) 0.0282(8) 0.0236(8) -0.0033(6) 0.0007(6) -0.0021(6)
C22 0.0241(8) 0.0215(7) 0.0192(7) -0.0025(6) -0.0011(6) -0.0041(6)
C23 0.0241(7) 0.0203(7) 0.0180(7) -0.0023(6) -0.0027(6) -0.0037(6)
C24 0.0235(7) 0.0180(7) 0.0184(7) -0.0011(6) -0.0032(6) -0.0017(6)
C25 0.0178(7) 0.0286(8) 0.0238(8) 0.0014(6) -0.0009(6) -0.0020(6)
C26 0.0260(8) 0.0292(8) 0.0246(8) -0.0040(7) 0.0005(6) 0.0041(7)
C27 0.0242(8) 0.0291(8) 0.0350(9) 0.0014(7) -0.0030(7) 0.0038(7)
C28 0.0267(8) 0.0174(7) 0.0231(8) -0.0012(6) 0.0030(6) 0.0001(6)
C29 0.0280(8) 0.0307(8) 0.0213(8) 0.0001(6) -0.0023(6) 0.0009(7)
C30 0.0401(10) 0.0289(9) 0.0289(9) 0.0049(7) 0.0077(7) 0.0104(8)

loop_
_atom_type_symbol
_atom_type_description
_atom_type_scat_dispersion_real
_atom_type_scat_dispersion_imag
_atom_type_scat_source
C C 0.0181 0.0091 'International Tables Vol C Tables 4.2.6.8 and 6.1.1.4'
H H 0.0000 0.0000 'International Tables Vol C Tables 4.2.6.8 and 6.1.1.4'
N N 0.0311 0.0180 'International Tables Vol C Tables 4.2.6.8 and 6.1.1.4'

loop_
_geom_angle_atom_site_label_1
_geom_angle_atom_site_label_2
_geom_angle_atom_site_label_3
_geom_angle
_geom_angle_site_symmetry_1
_geom_angle_site_symmetry_3
_geom_angle_publ_flag
C1 N1 C12 108.12(12) . . ?
C1 N1 C25 123.85(13) . . ?
C12 N1 C25 121.21(13) . . ?
C13 N2 C28 120.97(13) . . ?
C24 N2 C13 107.86(12) . . ?
C24 N2 C28 123.42(12) . . ?
C22 N3 C29 113.34(13) . . ?
C22 N3 C30 116.03(13) . . ?
C30 N3 C29 110.23(13) . . ?
C3 N4 C26 114.14(12) . . ?
C3 N4 C27 115.78(13) . . ?
C27 N4 C26 110.10(13) . . ?
N1 C1 C2 130.74(14) . . ?
N1 C1 C10 107.17(13) . . ?
C10 C1 C2 122.08(14) . . ?
C1 C2 C3 128.05(14) . . ?
C7 C2 C1 114.60(14) . . ?
C7 C2 C3 117.30(14) . . ?
N4 C3 C2 119.79(14) . . ?
C4 C3 N4 120.98(15) . . ?
C4 C3 C2 119.20(15) . . ?
C3 C4 H4 119.2 . . ?
C3 C4 C5 121.58(16) . . ?
C5 C4 H4 119.2 . . ?
C4 C5 H5 120.1 . . ?
C6 C5 C4 119.80(16) . . ?
C6 C5 H5 120.1 . . ?
C5 C6 H6 119.5 . . ?
C5 C6 C7 121.02(15) . . ?
C7 C6 H6 119.5 . . ?
C6 C7 C2 119.78(15) . . ?
C6 C7 C8 119.34(15) . . ?
C8 C7 C2 120.88(15) . . ?
C7 C8 H8 118.7 . . ?
C9 C8 C7 122.56(14) . . ?
C9 C8 H8 118.7 . . ?
C8 C9 H9 120.9 . . ?
C8 C9 C10 118.30(15) . . ?
C10 C9 H9 120.9 . . ?
C1 C10 C9 120.45(15) . . ?
C1 C10 C11 107.96(13) . . ?
C11 C10 C9 131.48(15) . . ?
C10 C11 H11 126.4 . . ?
C12 C11 C10 107.19(14) . . ?
C12 C11 H11 126.4 . . ?
N1 C12 C13 123.05(13) . . ?
C11 C12 N1 109.43(14) . . ?
C11 C12 C13 127.48(14) . . ?
N2 C13 C12 122.75(14) . . ?
C14 C13 N2 109.40(14) . . ?
C14 C13 C12 127.84(14) . . ?
C13 C14 H14 126.3 . . ?
C13 C14 C15 107.41(14) . . ?
C15 C14 H14 126.3 . . ?
C16 C15 C14 132.64(15) . . ?
C24 C15 C14 107.42(14) . . ?
C24 C15 C16 119.90(15) . . ?
C15 C16 H16 120.5 . . ?
C17 C16 C15 119.08(15) . . ?
C17 C16 H16 120.5 . . ?
C16 C17 H17 119.0 . . ?
C16 C17 C18 122.10(15) . . ?
C18 C17 H17 119.0 . . ?
C17 C18 C23 120.39(15) . . ?
C19 C18 C17 120.48(15) . . ?
C19 C18 C23 119.13(15) . . ?
C18 C19 H19 119.5 . . ?
C20 C19 C18 120.91(15) . . ?
C20 C19 H19 119.5 . . ?
C19 C20 H20 120.1 . . ?
C19 C20 C21 119.83(15) . . ?
C21 C20 H20 120.1 . . ?
C20 C21 H21 119.3 . . ?
C22 C21 C20 121.47(15) . . ?
C22 C21 H21 119.3 . . ?
N3 C22 C23 118.64(13) . . ?
C21 C22 N3 122.35(14) . . ?
C21 C22 C23 118.95(14) . . ?
C18 C23 C22 117.81(14) . . ?
C18 C23 C24 115.31(14) . . ?
C24 C23 C22 126.81(14) . . ?
N2 C24 C15 107.77(13) . . ?
N2 C24 C23 130.01(14) . . ?
C15 C24 C23 122.22(14) . . ?
N1 C25 H25A 109.5 . . ?
N1 C25 H25B 109.5 . . ?
N1 C25 H25C 109.5 . . ?
H25A C25 H25B 109.5 . . ?
H25A C25 H25C 109.5 . . ?
H25B C25 H25C 109.5 . . ?
N4 C26 H26A 109.5 . . ?
N4 C26 H26B 109.5 . . ?
N4 C26 H26C 109.5 . . ?
H26A C26 H26B 109.5 . . ?
H26A C26 H26C 109.5 . . ?
H26B C26 H26C 109.5 . . ?
N4 C27 H27A 109.5 . . ?
N4 C27 H27B 109.5 . . ?
N4 C27 H27C 109.5 . . ?
H27A C27 H27B 109.5 . . ?
H27A C27 H27C 109.5 . . ?
H27B C27 H27C 109.5 . . ?
N2 C28 H28A 109.5 . . ?
N2 C28 H28B 109.5 . . ?
N2 C28 H28C 109.5 . . ?
H28A C28 H28B 109.5 . . ?
H28A C28 H28C 109.5 . . ?
H28B C28 H28C 109.5 . . ?
N3 C29 H29A 109.5 . . ?
N3 C29 H29B 109.5 . . ?
N3 C29 H29C 109.5 . . ?
H29A C29 H29B 109.5 . . ?
H29A C29 H29C 109.5 . . ?
H29B C29 H29C 109.5 . . ?
N3 C30 H30A 109.5 . . ?
N3 C30 H30B 109.5 . . ?
N3 C30 H30C 109.5 . . ?
H30A C30 H30B 109.5 . . ?
H30A C30 H30C 109.5 . . ?
H30B C30 H30C 109.5 . . ?

loop_
_geom_bond_atom_site_label_1
_geom_bond_atom_site_label_2
_geom_bond_distance
_geom_bond_site_symmetry_2
_geom_bond_publ_flag
N1 C1 1.3923(19) . ?
N1 C12 1.398(2) . ?
N1 C25 1.4683(19) . ?
N2 C13 1.395(2) . ?
N2 C24 1.394(2) . ?
N2 C28 1.4710(19) . ?
N3 C22 1.416(2) . ?
N3 C29 1.468(2) . ?
N3 C30 1.455(2) . ?
N4 C3 1.416(2) . ?
N4 C26 1.465(2) . ?
N4 C27 1.460(2) . ?
C1 C2 1.439(2) . ?
C1 C10 1.408(2) . ?
C2 C3 1.441(2) . ?
C2 C7 1.437(2) . ?
C3 C4 1.390(2) . ?
C4 H4 0.9500 . ?
C4 C5 1.404(3) . ?
C5 H5 0.9500 . ?
C5 C6 1.364(3) . ?
C6 H6 0.9500 . ?
C6 C7 1.413(2) . ?
C7 C8 1.428(2) . ?
C8 H8 0.9500 . ?
C8 C9 1.355(2) . ?
C9 H9 0.9500 . ?
C9 C10 1.422(2) . ?
C10 C11 1.420(2) . ?
C11 H11 0.9500 . ?
C11 C12 1.368(2) . ?
C12 C13 1.456(2) . ?
C13 C14 1.373(2) . ?
C14 H14 0.9500 . ?
C14 C15 1.422(2) . ?
C15 C16 1.417(2) . ?
C15 C24 1.406(2) . ?
C16 H16 0.9500 . ?
C16 C17 1.358(2) . ?
C17 H17 0.9500 . ?
C17 C18 1.431(2) . ?
C18 C19 1.417(2) . ?
C18 C23 1.433(2) . ?
C19 H19 0.9500 . ?
C19 C20 1.367(3) . ?
C20 H20 0.9500 . ?
C20 C21 1.404(2) . ?
C21 H21 0.9500 . ?
C21 C22 1.382(2) . ?
C22 C23 1.438(2) . ?
C23 C24 1.433(2) . ?
C25 H25A 0.9800 . ?
C25 H25B 0.9800 . ?
C25 H25C 0.9800 . ?
C26 H26A 0.9800 . ?
C26 H26B 0.9800 . ?
C26 H26C 0.9800 . ?
C27 H27A 0.9800 . ?
C27 H27B 0.9800 . ?
C27 H27C 0.9800 . ?
C28 H28A 0.9800 . ?
C28 H28B 0.9800 . ?
C28 H28C 0.9800 . ?
C29 H29A 0.9800 . ?
C29 H29B 0.9800 . ?
C29 H29C 0.9800 . ?
C30 H30A 0.9800 . ?
C30 H30B 0.9800 . ?
C30 H30C 0.9800 . ?

loop_
_geom_torsion_atom_site_label_1
_geom_torsion_atom_site_label_2
_geom_torsion_atom_site_label_3
_geom_torsion_atom_site_label_4
_geom_torsion
_geom_torsion_site_symmetry_1
_geom_torsion_site_symmetry_2
_geom_torsion_site_symmetry_3
_geom_torsion_site_symmetry_4
_geom_torsion_publ_flag
N1 C1 C2 C3 -15.4(3) . . . . ?
N1 C1 C2 C7 167.15(15) . . . . ?
N1 C1 C10 C9 -172.96(13) . . . . ?
N1 C1 C10 C11 3.74(17) . . . . ?
N1 C12 C13 N2 34.4(2) . . . . ?
N1 C12 C13 C14 -146.57(16) . . . . ?
N2 C13 C14 C15 0.34(17) . . . . ?
N3 C22 C23 C18 161.52(13) . . . . ?
N3 C22 C23 C24 -15.3(2) . . . . ?
N4 C3 C4 C5 -172.69(15) . . . . ?
C1 N1 C12 C11 1.36(17) . . . . ?
C1 N1 C12 C13 179.28(13) . . . . ?
C1 C2 C3 N4 -12.0(2) . . . . ?
C1 C2 C3 C4 169.93(15) . . . . ?
C1 C2 C7 C6 -171.18(14) . . . . ?
C1 C2 C7 C8 9.5(2) . . . . ?
C1 C10 C11 C12 -2.92(17) . . . . ?
C2 C1 C10 C9 6.4(2) . . . . ?
C2 C1 C10 C11 -176.88(13) . . . . ?
C2 C3 C4 C5 5.4(2) . . . . ?
C2 C7 C8 C9 -1.1(2) . . . . ?
C3 C2 C7 C6 11.1(2) . . . . ?
C3 C2 C7 C8 -168.30(14) . . . . ?
C3 C4 C5 C6 4.0(3) . . . . ?
C4 C5 C6 C7 -5.7(3) . . . . ?
C5 C6 C7 C2 -2.0(2) . . . . ?
C5 C6 C7 C8 177.39(16) . . . . ?
C6 C7 C8 C9 179.52(15) . . . . ?
C7 C2 C3 N4 165.45(13) . . . . ?
C7 C2 C3 C4 -12.7(2) . . . . ?
C7 C8 C9 C10 -5.2(2) . . . . ?
C8 C9 C10 C1 2.6(2) . . . . ?
C8 C9 C10 C11 -173.17(16) . . . . ?
C9 C10 C11 C12 173.27(16) . . . . ?
C10 C1 C2 C3 165.38(15) . . . . ?
C10 C1 C2 C7 -12.1(2) . . . . ?
C10 C11 C12 N1 0.98(17) . . . . ?
C10 C11 C12 C13 -176.82(14) . . . . ?
C11 C12 C13 N2 -148.12(16) . . . . ?
C11 C12 C13 C14 31.0(3) . . . . ?
C12 N1 C1 C2 177.54(15) . . . . ?
C12 N1 C1 C10 -3.14(16) . . . . ?
C12 C13 C14 C15 -178.83(15) . . . . ?
C13 N2 C24 C15 -3.52(16) . . . . ?
C13 N2 C24 C23 176.42(15) . . . . ?
C13 C14 C15 C16 175.39(16) . . . . ?
C13 C14 C15 C24 -2.51(17) . . . . ?
C14 C15 C16 C17 -174.98(16) . . . . ?
C14 C15 C24 N2 3.72(17) . . . . ?
C14 C15 C24 C23 -176.23(13) . . . . ?
C15 C16 C17 C18 -4.4(2) . . . . ?
C16 C15 C24 N2 -174.50(13) . . . . ?
C16 C15 C24 C23 5.6(2) . . . . ?
C16 C17 C18 C19 178.45(15) . . . . ?
C16 C17 C18 C23 -2.0(2) . . . . ?
C17 C18 C19 C20 179.18(15) . . . . ?
C17 C18 C23 C22 -167.70(14) . . . . ?
C17 C18 C23 C24 9.5(2) . . . . ?
C18 C19 C20 C21 -7.4(2) . . . . ?
C18 C23 C24 N2 168.69(14) . . . . ?
C18 C23 C24 C15 -11.4(2) . . . . ?
C19 C18 C23 C22 11.9(2) . . . . ?
C19 C18 C23 C24 -170.88(13) . . . . ?
C19 C20 C21 C22 3.3(2) . . . . ?
C20 C21 C22 N3 -168.79(14) . . . . ?
C20 C21 C22 C23 8.4(2) . . . . ?
C21 C22 C23 C18 -15.8(2) . . . . ?
C21 C22 C23 C24 167.34(14) . . . . ?
C22 C23 C24 N2 -14.4(3) . . . . ?
C22 C23 C24 C15 165.55(15) . . . . ?
C23 C18 C19 C20 -0.4(2) . . . . ?
C24 N2 C13 C12 -178.80(14) . . . . ?
C24 N2 C13 C14 1.98(17) . . . . ?
C24 C15 C16 C17 2.7(2) . . . . ?
C25 N1 C1 C2 -31.3(2) . . . . ?
C25 N1 C1 C10 148.02(14) . . . . ?
C25 N1 C12 C11 -150.72(14) . . . . ?
C25 N1 C12 C13 27.2(2) . . . . ?
C26 N4 C3 C2 -59.75(19) . . . . ?
C26 N4 C3 C4 118.33(16) . . . . ?
C27 N4 C3 C2 170.85(14) . . . . ?
C27 N4 C3 C4 -11.1(2) . . . . ?
C28 N2 C13 C12 30.9(2) . . . . ?
C28 N2 C13 C14 -148.28(14) . . . . ?
C28 N2 C24 C15 145.84(14) . . . . ?
C28 N2 C24 C23 -34.2(2) . . . . ?
C29 N3 C22 C21 113.97(16) . . . . ?
C29 N3 C22 C23 -63.26(18) . . . . ?
C30 N3 C22 C21 -15.1(2) . . . . ?
C30 N3 C22 C23 167.71(14) . . . . ?
